data_4109959
loop_
_publ_author_name
'Todd W. Hudnall'
'Fran\,cois P. Gabba\"i'

_publ_section_title
;
 Ammonium Boranes for the Selective Complexation of Cyanide or Fluoride
 Ions in Water
;
_journal_name_full 'Journal of the American Chemical Society'
_journal_page_first 11978
_journal_page_last 11986
_journal_paper_doi 10.1021/ja073793z
_journal_volume 129
_journal_year 2007
_chemical_formula_moiety 1-{Mes2B}-4-{Me3N}C6H4-SO3CF3-0.5C7H8
_chemical_formula_sum 'C31.5 H39 B F3 N O3 S'
_chemical_formula_weight 579.5247
_chemical_name_systematic
; 
 ? 
;
_space_group_IT_number 2
_symmetry_cell_setting triclinic
_symmetry_space_group_name_Hall '-P 1'
_symmetry_space_group_name_H-M 'P -1'
_atom_sites_solution_hydrogens geom
_atom_sites_solution_primary direct
_atom_sites_solution_secondary difmap
_audit_creation_method SHELXL-97
_cell_angle_alpha 109.8110(10)
_cell_angle_beta 95.6030(10)
_cell_angle_gamma 90.4530(10)
_cell_formula_units_Z 4
_cell_length_a 8.9107(8)
_cell_length_b 16.1875(15)
_cell_length_c 23.213(2)
_cell_measurement_temperature 110(2)
_cell_volume 3132.1(5)
_computing_structure_refinement 'SHELXL-97 (Sheldrick, 1997)'
_computing_structure_solution 'SHELXS-97 (Sheldrick, 1990)'
_diffrn_ambient_temperature 110(2)
_diffrn_measured_fraction_theta_full 0.890
_diffrn_measured_fraction_theta_max 0.890
_diffrn_measurement_device_type 'CCD area detector'
_diffrn_measurement_method 'phi and omega scans'
_diffrn_radiation_monochromator graphite
_diffrn_radiation_source 'fine-focus sealed tube'
_diffrn_radiation_type MoK\a
_diffrn_radiation_wavelength 0.71073
_diffrn_reflns_av_R_equivalents 0.0394
_diffrn_reflns_av_sigmaI/netI 0.0964
_diffrn_reflns_limit_h_max 11
_diffrn_reflns_limit_h_min -11
_diffrn_reflns_limit_k_max 21
_diffrn_reflns_limit_k_min -21
_diffrn_reflns_limit_l_max 30
_diffrn_reflns_limit_l_min -30
_diffrn_reflns_number 29051
_diffrn_reflns_theta_full 28.76
_diffrn_reflns_theta_max 28.76
_diffrn_reflns_theta_min 1.34
_exptl_absorpt_coefficient_mu 0.153
_exptl_absorpt_correction_type none
_exptl_absorpt_process_details none
_exptl_crystal_colour colorless
_exptl_crystal_density_diffrn 1.229
_exptl_crystal_description block
_exptl_crystal_F_000 1228
_exptl_crystal_size_max 0.23
_exptl_crystal_size_mid 0.20
_exptl_crystal_size_min 0.20
_refine_diff_density_max 0.399
_refine_diff_density_min -0.363
_refine_diff_density_rms 0.050
_refine_ls_extinction_method none
_refine_ls_goodness_of_fit_ref 1.024
_refine_ls_hydrogen_treatment constr
_refine_ls_matrix_type full
_refine_ls_number_parameters 730
_refine_ls_number_reflns 14466
_refine_ls_number_restraints 0
_refine_ls_restrained_S_all 1.024
_refine_ls_R_factor_all 0.1094
_refine_ls_R_factor_gt 0.0526
_refine_ls_shift/su_max 0.000
_refine_ls_shift/su_mean 0.000
_refine_ls_structure_factor_coef Fsqd
_refine_ls_weighting_details 'calc w=1/[\s^2^(Fo^2^)+(0.0340P)^2^+0.0000P] where P=(Fo^2^+2Fc^2^)/3'
_refine_ls_weighting_scheme calc
_refine_ls_wR_factor_gt 0.1054
_refine_ls_wR_factor_ref 0.1172
_reflns_number_gt 7610
_reflns_number_total 14466
_reflns_threshold_expression >2sigma(I)
_cod_data_source_file ja073793zsi20070525_042148.cif
_cod_data_source_block t1
_cod_depositor_comments
;
The following automatic conversions were performed:

'_refine_ls_hydrogen_treatment' value 'constrained' was replaced with
the value 'constr' as specified in the replacement file
'src/cod-tools/trunk/data/replacement-values/replacement_values.lst'.

Automatic conversion script
Id: cif_fix_values 5376 2017-05-30 11:51:03Z andrius 
;
_cod_original_formula_sum 'C31.50 H39 B F3 N O3 S'
_cod_database_code 4109959

loop_
_symmetry_equiv_pos_as_xyz
'x, y, z'
'-x, -y, -z'

loop_
_atom_site_label
_atom_site_type_symbol
_atom_site_fract_x
_atom_site_fract_y
_atom_site_fract_z
_atom_site_U_iso_or_equiv
_atom_site_adp_type
_atom_site_occupancy
_atom_site_symmetry_multiplicity
_atom_site_calc_flag
_atom_site_refinement_flags
B1 B 1.2318(3) 0.58384(17) 0.16712(12) 0.0267(7) Uani 1 1 d .
B2 B 1.3611(3) 1.08013(18) 0.16323(13) 0.0276(6) Uani 1 1 d .
N1 N 1.5953(2) 0.57929(11) 0.39070(8) 0.0239(4) Uani 1 1 d .
N2 N 1.0880(2) 1.06548(12) 0.37920(8) 0.0248(5) Uani 1 1 d .
S1 S 0.70206(7) 0.88965(4) 0.41018(3) 0.02680(15) Uani 1 1 d .
S2 S 0.22478(7) 0.39636(4) 0.41009(3) 0.02853(16) Uani 1 1 d .
O1 O 0.78070(17) 0.96776(10) 0.45292(7) 0.0310(4) Uani 1 1 d .
O2 O 0.7831(2) 0.84045(12) 0.36067(8) 0.0491(5) Uani 1 1 d .
O3 O 0.62344(19) 0.83738(10) 0.43757(7) 0.0410(5) Uani 1 1 d .
O4 O 0.29872(19) 0.35644(10) 0.35556(8) 0.0416(5) Uani 1 1 d .
O5 O 0.15289(18) 0.33629(10) 0.43339(8) 0.0383(4) Uani 1 1 d .
O6 O 0.30700(19) 0.46916(11) 0.45604(7) 0.0412(5) Uani 1 1 d .
F1 F 0.6016(2) 0.98087(11) 0.34167(8) 0.0745(6) Uani 1 1 d .
F2 F 0.46137(18) 0.86726(10) 0.33162(8) 0.0733(6) Uani 1 1 d .
F3 F 0.46309(18) 0.98221(11) 0.41216(10) 0.0809(6) Uani 1 1 d .
F4 F -0.01187(17) 0.49214(10) 0.43004(8) 0.0611(5) Uani 1 1 d .
F5 F -0.02787(19) 0.39190(13) 0.34155(8) 0.0812(6) Uani 1 1 d .
F6 F 0.11364(19) 0.50716(12) 0.35928(9) 0.0782(6) Uani 1 1 d .
C1 C 1.3265(3) 0.58069(15) 0.22682(10) 0.0277(6) Uani 1 1 d .
C2 C 1.3807(3) 0.65764(15) 0.27404(11) 0.0343(6) Uani 1 1 d .
H2A H 1.3555 0.7115 0.2705 0.041 Uiso 1 1 calc R
C3 C 1.4702(3) 0.65680(15) 0.32571(11) 0.0328(6) Uani 1 1 d .
H3A H 1.5088 0.7092 0.3554 0.039 Uiso 1 1 calc R
C4 C 1.5018(2) 0.57726(14) 0.33287(10) 0.0235(5) Uani 1 1 d .
C5 C 1.4464(3) 0.49921(14) 0.28880(10) 0.0263(6) Uani 1 1 d .
H5A H 1.4647 0.4458 0.2944 0.032 Uiso 1 1 calc R
C6 C 1.3629(3) 0.50199(15) 0.23602(11) 0.0306(6) Uani 1 1 d .
H6A H 1.3296 0.4493 0.2054 0.037 Uiso 1 1 calc R
C7 C 1.5166(3) 0.63018(16) 0.44545(10) 0.0338(6) Uani 1 1 d .
H7A H 1.4196 0.6024 0.4431 0.051 Uiso 1 1 calc R
H7B H 1.5039 0.6891 0.4457 0.051 Uiso 1 1 calc R
H7C H 1.5762 0.6316 0.4826 0.051 Uiso 1 1 calc R
C8 C 1.7473(3) 0.62420(15) 0.39545(11) 0.0346(6) Uani 1 1 d .
H8A H 1.7990 0.5924 0.3608 0.052 Uiso 1 1 calc R
H8B H 1.8060 0.6257 0.4328 0.052 Uiso 1 1 calc R
H8C H 1.7337 0.6832 0.3959 0.052 Uiso 1 1 calc R
C9 C 1.6215(3) 0.48941(14) 0.39380(10) 0.0277(6) Uani 1 1 d .
H9A H 1.5262 0.4594 0.3908 0.042 Uiso 1 1 calc R
H9B H 1.6788 0.4946 0.4322 0.042 Uiso 1 1 calc R
H9C H 1.6763 0.4567 0.3603 0.042 Uiso 1 1 calc R
C11 C 1.1216(3) 0.66106(14) 0.17467(10) 0.0256(6) Uani 1 1 d .
C12 C 1.1330(3) 0.71982(15) 0.14204(11) 0.0301(6) Uani 1 1 d .
C13 C 1.0392(3) 0.79017(15) 0.15201(11) 0.0344(6) Uani 1 1 d .
H13A H 1.0489 0.8286 0.1304 0.041 Uiso 1 1 calc R
C14 C 0.9316(3) 0.80498(16) 0.19304(11) 0.0358(6) Uani 1 1 d .
C15 C 0.9188(3) 0.74690(16) 0.22441(11) 0.0376(7) Uani 1 1 d .
H15A H 0.8460 0.7554 0.2517 0.045 Uiso 1 1 calc R
C16 C 1.0119(3) 0.67582(15) 0.21633(11) 0.0323(6) Uani 1 1 d .
C17 C 1.2509(3) 0.70957(17) 0.09745(12) 0.0430(7) Uani 1 1 d .
H17A H 1.2420 0.7551 0.0796 0.065 Uiso 1 1 calc R
H17B H 1.2356 0.6532 0.0654 0.065 Uiso 1 1 calc R
H17C H 1.3498 0.7139 0.1191 0.065 Uiso 1 1 calc R
C18 C 0.8277(3) 0.88100(17) 0.20276(13) 0.0544(8) Uani 1 1 d .
H18A H 0.8516 0.9145 0.1775 0.082 Uiso 1 1 calc R
H18B H 0.8407 0.9180 0.2453 0.082 Uiso 1 1 calc R
H18C H 0.7248 0.8587 0.1917 0.082 Uiso 1 1 calc R
C19 C 0.9862(3) 0.61571(18) 0.25256(12) 0.0479(8) Uani 1 1 d .
H19A H 0.9067 0.6373 0.2781 0.072 Uiso 1 1 calc R
H19B H 1.0772 0.6143 0.2779 0.072 Uiso 1 1 calc R
H19C H 0.9584 0.5575 0.2246 0.072 Uiso 1 1 calc R
C21 C 1.2555(3) 0.50917(14) 0.10494(10) 0.0254(5) Uani 1 1 d .
C22 C 1.4014(3) 0.48891(15) 0.08708(10) 0.0281(6) Uani 1 1 d .
C23 C 1.4203(3) 0.41695(15) 0.03496(11) 0.0324(6) Uani 1 1 d .
H23A H 1.5170 0.4052 0.0234 0.039 Uiso 1 1 calc R
C24 C 1.3011(3) 0.36258(15) -0.00009(11) 0.0322(6) Uani 1 1 d .
C25 C 1.1570(3) 0.38402(15) 0.01624(10) 0.0308(6) Uani 1 1 d .
H25A H 1.0748 0.3490 -0.0076 0.037 Uiso 1 1 calc R
C26 C 1.1320(3) 0.45592(15) 0.06693(10) 0.0268(6) Uani 1 1 d .
C27 C 1.5405(3) 0.54449(16) 0.12179(11) 0.0382(7) Uani 1 1 d .
H27A H 1.6282 0.5198 0.1025 0.057 Uiso 1 1 calc R
H27B H 1.5507 0.5456 0.1636 0.057 Uiso 1 1 calc R
H27C H 1.5310 0.6033 0.1213 0.057 Uiso 1 1 calc R
C28 C 1.3254(3) 0.28186(16) -0.05458(11) 0.0460(7) Uani 1 1 d .
H28A H 1.4312 0.2773 -0.0591 0.069 Uiso 1 1 calc R
H28B H 1.2724 0.2867 -0.0913 0.069 Uiso 1 1 calc R
H28C H 1.2878 0.2304 -0.0479 0.069 Uiso 1 1 calc R
C29 C 0.9711(3) 0.47492(16) 0.08090(11) 0.0387(7) Uani 1 1 d .
H29A H 0.9035 0.4321 0.0504 0.058 Uiso 1 1 calc R
H29B H 0.9486 0.5326 0.0804 0.058 Uiso 1 1 calc R
H29C H 0.9589 0.4721 0.1208 0.058 Uiso 1 1 calc R
C31 C 1.2986(3) 1.07442(14) 0.22226(10) 0.0267(6) Uani 1 1 d .
C32 C 1.2709(3) 1.15063(15) 0.27084(10) 0.0300(6) Uani 1 1 d .
H32A H 1.2991 1.2051 0.2691 0.036 Uiso 1 1 calc R
C33 C 1.2036(3) 1.14724(14) 0.32088(10) 0.0290(6) Uani 1 1 d .
H33A H 1.1831 1.1989 0.3516 0.035 Uiso 1 1 calc R
C34 C 1.1664(2) 1.06680(14) 0.32537(10) 0.0234(5) Uani 1 1 d .
C35 C 1.1963(3) 0.98960(14) 0.27967(10) 0.0274(6) Uani 1 1 d .
H35A H 1.1742 0.9354 0.2832 0.033 Uiso 1 1 calc R
C36 C 1.2595(3) 0.99435(15) 0.22861(10) 0.0292(6) Uani 1 1 d .
H36A H 1.2766 0.9424 0.1974 0.035 Uiso 1 1 calc R
C37 C 1.1662(3) 1.12718(16) 0.43831(10) 0.0370(7) Uani 1 1 d .
H37A H 1.1726 1.1852 0.4361 0.055 Uiso 1 1 calc R
H37B H 1.2660 1.1080 0.4450 0.055 Uiso 1 1 calc R
H37C H 1.1101 1.1279 0.4717 0.055 Uiso 1 1 calc R
C38 C 0.9297(3) 1.09326(17) 0.37149(12) 0.0391(7) Uani 1 1 d .
H38A H 0.9313 1.1504 0.3675 0.059 Uiso 1 1 calc R
H38B H 0.8799 1.0955 0.4068 0.059 Uiso 1 1 calc R
H38C H 0.8761 1.0517 0.3352 0.059 Uiso 1 1 calc R
C39 C 1.0809(3) 0.97637(15) 0.38526(11) 0.0360(6) Uani 1 1 d .
H39A H 1.0296 0.9792 0.4203 0.054 Uiso 1 1 calc R
H39B H 1.1815 0.9573 0.3906 0.054 Uiso 1 1 calc R
H39C H 1.0271 0.9355 0.3488 0.054 Uiso 1 1 calc R
C41 C 1.4734(3) 1.16007(14) 0.17131(10) 0.0262(6) Uani 1 1 d .
C42 C 1.6087(3) 1.17410(15) 0.21087(10) 0.0288(6) Uani 1 1 d .
C43 C 1.7015(3) 1.24825(16) 0.22109(11) 0.0340(6) Uani 1 1 d .
H43A H 1.7907 1.2563 0.2471 0.041 Uiso 1 1 calc R
C44 C 1.6657(3) 1.31046(15) 0.19392(11) 0.0341(6) Uani 1 1 d .
C45 C 1.5332(3) 1.29595(15) 0.15443(11) 0.0335(6) Uani 1 1 d .
H45A H 1.5076 1.3365 0.1352 0.040 Uiso 1 1 calc R
C46 C 1.4378(3) 1.22245(15) 0.14289(10) 0.0282(6) Uani 1 1 d .
C47 C 1.6604(3) 1.10944(16) 0.24205(11) 0.0402(7) Uani 1 1 d .
H47A H 1.7545 1.1308 0.2670 0.060 Uiso 1 1 calc R
H47B H 1.6737 1.0535 0.2114 0.060 Uiso 1 1 calc R
H47C H 1.5859 1.1030 0.2676 0.060 Uiso 1 1 calc R
C48 C 1.7693(3) 1.39000(16) 0.20508(12) 0.0481(8) Uani 1 1 d .
H48A H 1.8549 1.3891 0.2333 0.072 Uiso 1 1 calc R
H48B H 1.7158 1.4425 0.2222 0.072 Uiso 1 1 calc R
H48C H 1.8030 1.3890 0.1668 0.072 Uiso 1 1 calc R
C49 C 1.2930(3) 1.21331(17) 0.10077(12) 0.0436(7) Uani 1 1 d .
H49A H 1.2880 1.2618 0.0858 0.065 Uiso 1 1 calc R
H49B H 1.2081 1.2132 0.1232 0.065 Uiso 1 1 calc R
H49C H 1.2912 1.1592 0.0667 0.065 Uiso 1 1 calc R
C51 C 1.3046(3) 1.00591(14) 0.10036(10) 0.0265(6) Uani 1 1 d .
C52 C 1.4072(3) 0.95304(15) 0.06262(10) 0.0279(6) Uani 1 1 d .
C53 C 1.3539(3) 0.88075(15) 0.01180(11) 0.0322(6) Uani 1 1 d .
H53A H 1.4231 0.8461 -0.0122 0.039 Uiso 1 1 calc R
C54 C 1.2013(3) 0.85849(16) -0.00442(11) 0.0328(6) Uani 1 1 d .
C55 C 1.1008(3) 0.91225(16) 0.03077(11) 0.0325(6) Uani 1 1 d .
H55A H 0.9979 0.8999 0.0195 0.039 Uiso 1 1 calc R
C56 C 1.1487(3) 0.98449(15) 0.08277(10) 0.0280(6) Uani 1 1 d .
C57 C 1.5756(3) 0.97173(16) 0.07625(11) 0.0373(7) Uani 1 1 d .
H57A H 1.6259 0.9291 0.0455 0.056 Uiso 1 1 calc R
H57B H 1.6085 0.9685 0.1160 0.056 Uiso 1 1 calc R
H57C H 1.5995 1.0295 0.0759 0.056 Uiso 1 1 calc R
C58 C 1.1477(3) 0.77858(16) -0.05899(11) 0.0467(7) Uani 1 1 d .
H58A H 1.0395 0.7734 -0.0633 0.070 Uiso 1 1 calc R
H58B H 1.1885 0.7271 -0.0529 0.070 Uiso 1 1 calc R
H58C H 1.1811 0.7844 -0.0956 0.070 Uiso 1 1 calc R
C59 C 1.0273(3) 1.03942(16) 0.11748(11) 0.0383(7) Uani 1 1 d .
H59A H 0.9296 1.0140 0.0982 0.057 Uiso 1 1 calc R
H59B H 1.0369 1.0982 0.1168 0.057 Uiso 1 1 calc R
H59C H 1.0388 1.0407 0.1593 0.057 Uiso 1 1 calc R
C61 C 0.5497(3) 0.93250(18) 0.37254(14) 0.0463(8) Uani 1 1 d .
C62 C 0.0676(3) 0.4484(2) 0.38341(14) 0.0476(8) Uani 1 1 d .
C63 C 0.2255(3) 0.77369(16) 0.49022(12) 0.0386(7) Uani 1 1 d .
C64 C 0.1641(3) 0.70720(16) 0.50628(13) 0.0424(7) Uani 1 1 d .
H64A H 0.0788 0.6752 0.4828 0.051 Uiso 1 1 calc R
C65 C 0.2261(3) 0.68729(17) 0.55602(15) 0.0511(8) Uani 1 1 d .
H65A H 0.1826 0.6421 0.5660 0.061 Uiso 1 1 calc R
C66 C 0.3515(3) 0.73332(19) 0.59116(14) 0.0500(8) Uani 1 1 d .
H66A H 0.3940 0.7195 0.6248 0.060 Uiso 1 1 calc R
C67 C 0.4142(3) 0.80014(18) 0.57629(14) 0.0489(8) Uani 1 1 d .
H67A H 0.4993 0.8320 0.6001 0.059 Uiso 1 1 calc R
C68 C 0.3518(3) 0.82019(16) 0.52620(13) 0.0418(7) Uani 1 1 d .
H68A H 0.3952 0.8656 0.5165 0.050 Uiso 1 1 calc R
C69 C 0.1590(4) 0.7950(2) 0.43540(14) 0.0770(11) Uani 1 1 d .
H69A H 0.0724 0.7565 0.4159 0.116 Uiso 1 1 calc R
H69B H 0.2328 0.7873 0.4067 0.116 Uiso 1 1 calc R
H69C H 0.1292 0.8548 0.4484 0.116 Uiso 1 1 calc R

loop_
_atom_site_aniso_label
_atom_site_aniso_U_11
_atom_site_aniso_U_22
_atom_site_aniso_U_33
_atom_site_aniso_U_23
_atom_site_aniso_U_13
_atom_site_aniso_U_12
B1 0.0295(17) 0.0221(14) 0.0317(16) 0.0136(13) 0.0021(13) -0.0061(12)
B2 0.0277(16) 0.0284(15) 0.0301(16) 0.0144(13) 0.0032(13) 0.0103(12)
N1 0.0237(11) 0.0243(10) 0.0245(11) 0.0092(9) 0.0024(9) 0.0039(9)
N2 0.0221(11) 0.0309(11) 0.0242(11) 0.0126(9) 0.0043(9) 0.0020(9)
S1 0.0269(4) 0.0264(3) 0.0268(3) 0.0090(3) 0.0018(3) -0.0011(3)
S2 0.0290(4) 0.0256(3) 0.0318(4) 0.0113(3) 0.0017(3) 0.0005(3)
O1 0.0304(10) 0.0287(9) 0.0320(10) 0.0092(8) -0.0004(8) -0.0079(8)
O2 0.0411(12) 0.0547(12) 0.0404(11) -0.0013(9) 0.0161(9) 0.0038(10)
O3 0.0548(12) 0.0333(10) 0.0370(10) 0.0161(8) 0.0010(9) -0.0168(9)
O4 0.0493(12) 0.0309(10) 0.0423(11) 0.0049(8) 0.0224(9) 0.0005(9)
O5 0.0420(11) 0.0319(10) 0.0495(11) 0.0219(9) 0.0162(9) 0.0027(8)
O6 0.0414(11) 0.0413(11) 0.0333(10) 0.0052(9) -0.0030(9) -0.0107(9)
F1 0.0948(15) 0.0542(11) 0.0816(13) 0.0456(10) -0.0379(11) -0.0214(10)
F2 0.0675(12) 0.0399(10) 0.0992(14) 0.0235(10) -0.0524(11) -0.0165(9)
F3 0.0337(10) 0.0463(11) 0.1411(18) 0.0075(11) -0.0044(11) 0.0113(8)
F4 0.0406(10) 0.0558(11) 0.0950(14) 0.0327(10) 0.0191(10) 0.0165(8)
F5 0.0530(12) 0.1145(16) 0.0717(13) 0.0373(12) -0.0324(10) -0.0179(11)
F6 0.0649(13) 0.0964(15) 0.1121(16) 0.0860(13) 0.0086(11) 0.0137(11)
C1 0.0359(15) 0.0248(13) 0.0225(13) 0.0090(11) 0.0006(11) 0.0023(11)
C2 0.0502(17) 0.0202(13) 0.0310(15) 0.0094(11) -0.0057(13) 0.0046(12)
C3 0.0438(17) 0.0199(13) 0.0305(14) 0.0064(11) -0.0075(12) 0.0000(11)
C4 0.0257(14) 0.0243(12) 0.0208(12) 0.0082(10) 0.0019(11) 0.0033(10)
C5 0.0325(15) 0.0209(12) 0.0268(14) 0.0097(11) 0.0041(11) 0.0036(11)
C6 0.0385(16) 0.0221(13) 0.0274(14) 0.0045(11) -0.0005(12) 0.0003(11)
C7 0.0390(16) 0.0387(15) 0.0244(14) 0.0100(12) 0.0085(12) 0.0151(12)
C8 0.0266(15) 0.0333(14) 0.0451(16) 0.0161(13) -0.0011(12) -0.0005(11)
C9 0.0273(14) 0.0291(13) 0.0299(14) 0.0145(11) 0.0022(11) 0.0063(11)
C11 0.0329(15) 0.0226(12) 0.0197(12) 0.0059(10) -0.0003(11) -0.0009(11)
C12 0.0348(15) 0.0268(13) 0.0274(14) 0.0093(11) -0.0022(12) -0.0031(11)
C13 0.0423(17) 0.0240(13) 0.0367(15) 0.0132(12) -0.0070(13) -0.0004(12)
C14 0.0383(17) 0.0272(14) 0.0321(15) -0.0004(12) -0.0043(13) 0.0063(12)
C15 0.0392(17) 0.0391(16) 0.0285(15) 0.0031(13) 0.0062(13) 0.0068(13)
C16 0.0404(17) 0.0315(14) 0.0231(13) 0.0074(11) 0.0013(12) 0.0022(12)
C17 0.0475(18) 0.0464(17) 0.0476(17) 0.0306(14) 0.0106(14) 0.0055(14)
C18 0.058(2) 0.0380(17) 0.056(2) 0.0040(15) -0.0042(16) 0.0189(15)
C19 0.058(2) 0.0546(18) 0.0398(17) 0.0235(15) 0.0165(15) 0.0088(15)
C21 0.0310(15) 0.0240(12) 0.0241(13) 0.0129(11) -0.0008(11) 0.0003(11)
C22 0.0307(15) 0.0309(14) 0.0259(14) 0.0145(11) 0.0006(12) 0.0005(11)
C23 0.0324(15) 0.0384(15) 0.0303(15) 0.0152(12) 0.0084(12) 0.0074(12)
C24 0.0442(17) 0.0281(14) 0.0250(14) 0.0093(11) 0.0065(13) 0.0037(12)
C25 0.0369(16) 0.0292(14) 0.0256(14) 0.0098(11) -0.0011(12) -0.0029(12)
C26 0.0312(15) 0.0271(13) 0.0239(13) 0.0112(11) 0.0018(11) 0.0007(11)
C27 0.0308(16) 0.0430(16) 0.0402(16) 0.0139(13) 0.0016(13) -0.0001(12)
C28 0.055(2) 0.0416(17) 0.0363(16) 0.0047(13) 0.0112(14) 0.0076(14)
C29 0.0337(16) 0.0390(15) 0.0394(16) 0.0090(13) 0.0015(13) -0.0025(12)
C31 0.0304(15) 0.0248(13) 0.0250(13) 0.0093(11) 0.0007(11) -0.0018(11)
C32 0.0418(16) 0.0222(13) 0.0274(14) 0.0098(11) 0.0064(12) -0.0025(11)
C33 0.0393(16) 0.0214(12) 0.0256(14) 0.0060(11) 0.0077(12) 0.0031(11)
C34 0.0214(13) 0.0290(13) 0.0227(13) 0.0126(11) 0.0019(10) 0.0009(10)
C35 0.0333(15) 0.0217(12) 0.0298(14) 0.0122(11) 0.0032(12) 0.0000(11)
C36 0.0389(16) 0.0219(12) 0.0256(14) 0.0059(11) 0.0060(12) 0.0024(11)
C37 0.0417(17) 0.0460(16) 0.0245(14) 0.0149(13) -0.0001(12) -0.0069(13)
C38 0.0263(15) 0.0544(18) 0.0380(16) 0.0162(14) 0.0071(12) 0.0137(13)
C39 0.0371(16) 0.0365(15) 0.0448(16) 0.0250(13) 0.0134(13) -0.0009(12)
C41 0.0314(15) 0.0272(13) 0.0222(13) 0.0100(11) 0.0072(11) 0.0043(11)
C42 0.0333(15) 0.0298(14) 0.0251(13) 0.0109(11) 0.0055(12) 0.0035(11)
C43 0.0362(16) 0.0369(15) 0.0278(14) 0.0098(12) 0.0029(12) -0.0024(12)
C44 0.0415(17) 0.0290(14) 0.0332(15) 0.0102(12) 0.0121(13) -0.0014(12)
C45 0.0431(17) 0.0290(14) 0.0343(15) 0.0156(12) 0.0147(13) 0.0080(12)
C46 0.0319(15) 0.0323(14) 0.0247(13) 0.0130(11) 0.0101(11) 0.0076(11)
C47 0.0462(18) 0.0392(16) 0.0384(16) 0.0208(13) -0.0078(13) -0.0015(13)
C48 0.057(2) 0.0383(16) 0.0489(18) 0.0144(14) 0.0072(15) -0.0108(14)
C49 0.0426(18) 0.0488(17) 0.0505(18) 0.0319(15) 0.0026(14) 0.0039(14)
C51 0.0341(15) 0.0259(13) 0.0235(13) 0.0130(11) 0.0056(11) 0.0028(11)
C52 0.0330(15) 0.0293(13) 0.0251(13) 0.0134(11) 0.0059(12) 0.0035(11)
C53 0.0390(16) 0.0319(14) 0.0275(14) 0.0111(12) 0.0080(12) 0.0082(12)
C54 0.0423(17) 0.0315(14) 0.0259(14) 0.0123(12) 0.0007(13) -0.0007(12)
C55 0.0334(16) 0.0380(15) 0.0273(14) 0.0132(12) 0.0013(12) -0.0006(12)
C56 0.0318(15) 0.0319(14) 0.0240(13) 0.0134(11) 0.0059(12) 0.0051(11)
C57 0.0380(17) 0.0375(15) 0.0349(16) 0.0095(13) 0.0074(13) 0.0057(13)
C58 0.056(2) 0.0402(16) 0.0366(16) 0.0050(13) -0.0007(14) -0.0008(14)
C59 0.0373(16) 0.0423(16) 0.0353(16) 0.0123(13) 0.0076(13) 0.0070(13)
C61 0.0418(19) 0.0300(15) 0.063(2) 0.0164(15) -0.0158(16) -0.0112(14)
C62 0.0397(19) 0.0540(19) 0.056(2) 0.0293(17) -0.0018(16) -0.0034(15)
C63 0.0407(17) 0.0312(15) 0.0457(17) 0.0120(13) 0.0163(14) 0.0143(13)
C64 0.0262(15) 0.0285(15) 0.066(2) 0.0078(14) 0.0041(14) 0.0001(12)
C65 0.049(2) 0.0301(15) 0.084(2) 0.0274(17) 0.0251(18) 0.0089(14)
C66 0.048(2) 0.0500(19) 0.058(2) 0.0237(16) 0.0100(16) 0.0202(16)
C67 0.0335(17) 0.0448(18) 0.054(2) -0.0019(15) 0.0069(15) -0.0004(14)
C68 0.0407(17) 0.0246(14) 0.060(2) 0.0092(14) 0.0265(16) -0.0004(13)
C69 0.099(3) 0.082(3) 0.058(2) 0.031(2) 0.017(2) 0.035(2)

loop_
_atom_type_symbol
_atom_type_description
_atom_type_scat_dispersion_real
_atom_type_scat_dispersion_imag
_atom_type_scat_source
C C 0.0033 0.0016 'International Tables Vol C Tables 4.2.6.8 and 6.1.1.4'
H H 0.0000 0.0000 'International Tables Vol C Tables 4.2.6.8 and 6.1.1.4'
B B 0.0013 0.0007 'International Tables Vol C Tables 4.2.6.8 and 6.1.1.4'
N N 0.0061 0.0033 'International Tables Vol C Tables 4.2.6.8 and 6.1.1.4'
O O 0.0106 0.0060 'International Tables Vol C Tables 4.2.6.8 and 6.1.1.4'
F F 0.0171 0.0103 'International Tables Vol C Tables 4.2.6.8 and 6.1.1.4'
S S 0.1246 0.1234 'International Tables Vol C Tables 4.2.6.8 and 6.1.1.4'

loop_
_geom_angle_atom_site_label_1
_geom_angle_atom_site_label_2
_geom_angle_atom_site_label_3
_geom_angle
C1 B1 C11 117.2(2)
C1 B1 C21 117.0(2)
C11 B1 C21 125.8(2)
C31 B2 C51 116.9(2)
C31 B2 C41 117.4(2)
C51 B2 C41 125.6(2)
C4 N1 C9 112.96(16)
C4 N1 C8 110.08(17)
C9 N1 C8 107.86(17)
C4 N1 C7 109.27(17)
C9 N1 C7 108.04(17)
C8 N1 C7 108.51(18)
C34 N2 C38 108.83(17)
C34 N2 C37 111.17(17)
C38 N2 C37 108.69(18)
C34 N2 C39 112.91(17)
C38 N2 C39 107.95(18)
C37 N2 C39 107.17(17)
O2 S1 O3 114.43(11)
O2 S1 O1 115.26(10)
O3 S1 O1 115.30(10)
O2 S1 C61 103.39(13)
O3 S1 C61 102.73(12)
O1 S1 C61 103.28(11)
O6 S2 O5 114.86(10)
O6 S2 O4 115.03(10)
O5 S2 O4 115.49(10)
O6 S2 C62 102.38(12)
O5 S2 C62 103.06(12)
O4 S2 C62 103.42(13)
C6 C1 C2 116.0(2)
C6 C1 B1 122.7(2)
C2 C1 B1 121.2(2)
C3 C2 C1 122.4(2)
C2 C3 C4 119.2(2)
C3 C4 C5 120.8(2)
C3 C4 N1 117.54(19)
C5 C4 N1 121.61(19)
C4 C5 C6 118.6(2)
C5 C6 C1 122.7(2)
C16 C11 C12 117.9(2)
C16 C11 B1 120.6(2)
C12 C11 B1 121.4(2)
C13 C12 C11 120.1(2)
C13 C12 C17 118.8(2)
C11 C12 C17 121.1(2)
C14 C13 C12 122.1(2)
C13 C14 C15 117.9(2)
C13 C14 C18 121.7(2)
C15 C14 C18 120.3(3)
C14 C15 C16 121.9(2)
C15 C16 C11 120.0(2)
C15 C16 C19 117.3(2)
C11 C16 C19 122.7(2)
C22 C21 C26 117.6(2)
C22 C21 B1 121.1(2)
C26 C21 B1 121.2(2)
C23 C22 C21 119.9(2)
C23 C22 C27 117.8(2)
C21 C22 C27 122.3(2)
C24 C23 C22 122.5(2)
C23 C24 C25 117.8(2)
C23 C24 C28 121.5(2)
C25 C24 C28 120.7(2)
C26 C25 C24 121.9(2)
C25 C26 C21 120.2(2)
C25 C26 C29 118.4(2)
C21 C26 C29 121.4(2)
C36 C31 C32 116.3(2)
C36 C31 B2 122.5(2)
C32 C31 B2 121.1(2)
C33 C32 C31 122.1(2)
C32 C33 C34 119.8(2)
C33 C34 C35 120.4(2)
C33 C34 N2 118.4(2)
C35 C34 N2 121.23(19)
C34 C35 C36 119.0(2)
C35 C36 C31 122.4(2)
C46 C41 C42 117.9(2)
C46 C41 B2 121.5(2)
C42 C41 B2 120.5(2)
C43 C42 C41 120.0(2)
C43 C42 C47 117.8(2)
C41 C42 C47 122.2(2)
C44 C43 C42 122.3(2)
C43 C44 C45 117.6(2)
C43 C44 C48 121.3(2)
C45 C44 C48 121.1(2)
C44 C45 C46 121.8(2)
C45 C46 C41 120.4(2)
C45 C46 C49 118.3(2)
C41 C46 C49 121.2(2)
C52 C51 C56 117.6(2)
C52 C51 B2 121.3(2)
C56 C51 B2 120.8(2)
C53 C52 C51 119.9(2)
C53 C52 C57 118.2(2)
C51 C52 C57 121.9(2)
C54 C53 C52 122.3(2)
C55 C54 C53 117.7(2)
C55 C54 C58 121.4(2)
C53 C54 C58 120.9(2)
C54 C55 C56 122.1(2)
C55 C56 C51 120.2(2)
C55 C56 C59 117.3(2)
C51 C56 C59 122.5(2)
F3 C61 F1 107.5(2)
F3 C61 F2 107.5(2)
F1 C61 F2 106.8(2)
F3 C61 S1 112.0(2)
F1 C61 S1 111.6(2)
F2 C61 S1 111.15(19)
F5 C62 F6 107.7(2)
F5 C62 F4 106.6(2)
F6 C62 F4 106.7(2)
F5 C62 S2 112.8(2)
F6 C62 S2 111.6(2)
F4 C62 S2 111.1(2)
C64 C63 C68 117.8(3)
C64 C63 C69 121.5(3)
C68 C63 C69 120.7(3)
C65 C64 C63 121.4(3)
C66 C65 C64 120.4(3)
C65 C66 C67 119.3(3)
C66 C67 C68 120.3(3)
C67 C68 C63 120.8(2)

loop_
_geom_bond_atom_site_label_1
_geom_bond_atom_site_label_2
_geom_bond_distance
B1 C1 1.567(3)
B1 C11 1.569(3)
B1 C21 1.572(3)
B2 C31 1.559(3)
B2 C51 1.577(3)
B2 C41 1.578(3)
N1 C4 1.499(3)
N1 C9 1.500(3)
N1 C8 1.509(3)
N1 C7 1.503(3)
N2 C34 1.496(3)
N2 C38 1.497(3)
N2 C37 1.496(3)
N2 C39 1.497(3)
S1 O2 1.4240(17)
S1 O3 1.4329(16)
S1 O1 1.4401(15)
S1 C61 1.812(3)
S2 O6 1.4300(16)
S2 O5 1.4363(16)
S2 O4 1.4384(17)
S2 C62 1.805(3)
F1 C61 1.334(3)
F2 C61 1.341(3)
F3 C61 1.317(3)
F4 C62 1.346(3)
F5 C62 1.314(3)
F6 C62 1.337(3)
C1 C6 1.397(3)
C1 C2 1.396(3)
C2 C3 1.378(3)
C3 C4 1.381(3)
C4 C5 1.379(3)
C5 C6 1.385(3)
C11 C16 1.407(3)
C11 C12 1.411(3)
C12 C13 1.387(3)
C12 C17 1.517(3)
C13 C14 1.382(3)
C14 C15 1.381(3)
C14 C18 1.515(3)
C15 C16 1.395(3)
C16 C19 1.515(3)
C21 C22 1.410(3)
C21 C26 1.419(3)
C22 C23 1.392(3)
C22 C27 1.514(3)
C23 C24 1.377(3)
C24 C25 1.388(3)
C24 C28 1.514(3)
C25 C26 1.384(3)
C26 C29 1.512(3)
C31 C36 1.398(3)
C31 C32 1.404(3)
C32 C33 1.375(3)
C33 C34 1.381(3)
C34 C35 1.386(3)
C35 C36 1.386(3)
C41 C46 1.404(3)
C41 C42 1.409(3)
C42 C43 1.391(3)
C42 C47 1.513(3)
C43 C44 1.382(3)
C44 C45 1.388(3)
C44 C48 1.512(3)
C45 C46 1.391(3)
C46 C49 1.515(3)
C51 C52 1.413(3)
C51 C56 1.415(3)
C52 C53 1.390(3)
C52 C57 1.509(3)
C53 C54 1.386(3)
C54 C55 1.378(3)
C54 C58 1.506(3)
C55 C56 1.393(3)
C56 C59 1.519(3)
C63 C64 1.378(3)
C63 C68 1.381(4)
C63 C69 1.497(4)
C64 C65 1.369(4)
C65 C66 1.366(4)
C66 C67 1.372(4)
C67 C68 1.378(4)
